data_4304642
loop_
_publ_author_name
'Manoja K. Samantaray'
'Keliang Pang'
'Mobin M. Shaikh'
'Prasenjit Ghosh'

_publ_section_title
;
From Large 12-Membered Macrometallacycles to Ionic (NHC)2M+Cl- Type
Complexes of Gold and Silver by Modulation of the N-Substituent of
Amido-Functionalized N-Heterocyclic Carbene (NHC) Ligands
;
_journal_name_full 'Inorganic Chemistry'
_journal_page_first 4153
_journal_page_last 4165
_journal_paper_doi 10.1021/ic702186g
_journal_volume 47
_journal_year 2008
_chemical_formula_sum 'C43 H58 Ag2 Cl10 N6 O2'
_chemical_formula_weight 1261.19
_chemical_name_systematic
; 
 ? 
;
_space_group_IT_number 14
_symmetry_cell_setting monoclinic
_symmetry_space_group_name_Hall '-P 2ybc'
_symmetry_space_group_name_H-M 'P 1 21/c 1'
_atom_sites_solution_hydrogens geom
_atom_sites_solution_primary direct
_atom_sites_solution_secondary difmap
_audit_creation_method SHELXL-97
_cell_angle_alpha 90.00
_cell_angle_beta 94.245(2)
_cell_angle_gamma 90.00
_cell_formula_units_Z 4
_cell_length_a 21.2562(4)
_cell_length_b 17.7215(3)
_cell_length_c 14.4660(3)
_cell_measurement_reflns_used 10503
_cell_measurement_temperature 150(2)
_cell_measurement_theta_max 32.6786
_cell_measurement_theta_min 3.0401
_cell_volume 5434.27(18)
_computing_cell_refinement 'CrysAlis RED, Oxford Diffraction Ltd.,'
_computing_data_collection 'CrysAlis CCD, Oxford Diffraction Ltd.,'
_computing_data_reduction 'CrysAlis RED, Oxford Diffraction Ltd.,'
_computing_molecular_graphics Ortep3
_computing_publication_material Shelx97
_computing_structure_refinement 'SHELXL-97 (Sheldrick, 1997)'
_computing_structure_solution 'SHELXS-97 (Sheldrick, 1997)'
_diffrn_ambient_temperature 150(2)
_diffrn_detector_area_resol_mean 15.9948
_diffrn_measured_fraction_theta_full 0.996
_diffrn_measured_fraction_theta_max 0.996
_diffrn_measurement_device_type 'OXFORD DIFFRACTION XCALIBUR-S'
_diffrn_measurement_method \w/q-scan
_diffrn_radiation_monochromator graphite
_diffrn_radiation_source 'Enhance (Mo) X-ray Source'
_diffrn_radiation_type MoK\a
_diffrn_radiation_wavelength 0.71073
_diffrn_reflns_av_R_equivalents 0.0416
_diffrn_reflns_av_sigmaI/netI 0.0600
_diffrn_reflns_limit_h_max 25
_diffrn_reflns_limit_h_min -17
_diffrn_reflns_limit_k_max 21
_diffrn_reflns_limit_k_min -21
_diffrn_reflns_limit_l_max 16
_diffrn_reflns_limit_l_min -17
_diffrn_reflns_number 29977
_diffrn_reflns_theta_full 25.00
_diffrn_reflns_theta_max 25.00
_diffrn_reflns_theta_min 3.05
_exptl_absorpt_coefficient_mu 1.252
_exptl_absorpt_correction_T_max 0.6975
_exptl_absorpt_correction_T_min 0.6343
_exptl_absorpt_correction_type multi-scan
_exptl_absorpt_process_details
;
CrysAlis RED, Oxford Diffraction Ltd.,
Version 1.171.31.7 (release 18-10-2006 CrysAlis171 .NET)
(compiled Oct 18 2006,16:28:17)
Empirical absorption correction using spherical harmonics,
 implemented in SCALE3 ABSPACK scaling algorithm.
;
_exptl_crystal_colour pale-yellow
_exptl_crystal_density_diffrn 1.542
_exptl_crystal_density_method 'not measured'
_exptl_crystal_description block
_exptl_crystal_F_000 2552
_exptl_crystal_size_max 0.40
_exptl_crystal_size_mid 0.35
_exptl_crystal_size_min 0.31
_refine_diff_density_max 2.834
_refine_diff_density_min -2.483
_refine_diff_density_rms 0.152
_refine_ls_extinction_method none
_refine_ls_goodness_of_fit_ref 1.082
_refine_ls_hydrogen_treatment riding
_refine_ls_matrix_type full
_refine_ls_number_parameters 580
_refine_ls_number_reflns 9531
_refine_ls_number_restraints 0
_refine_ls_restrained_S_all 1.082
_refine_ls_R_factor_all 0.1056
_refine_ls_R_factor_gt 0.0678
_refine_ls_shift/su_max 0.000
_refine_ls_shift/su_mean 0.000
_refine_ls_structure_factor_coef Fsqd
_refine_ls_weighting_details 'calc w=1/[\s^2^(Fo^2^)+(0.1125P)^2^+14.2908P] where P=(Fo^2^+2Fc^2^)/3'
_refine_ls_weighting_scheme calc
_refine_ls_wR_factor_gt 0.1868
_refine_ls_wR_factor_ref 0.2088
_reflns_number_gt 6057
_reflns_number_total 9531
_reflns_threshold_expression >2sigma(I)
_cod_data_source_file ic702186g-file002.cif
_cod_data_source_block pg135
_cod_depositor_comments
;
The following automatic conversions were performed:
'_symmetry_cell_setting' value 'Monoclinic' changed to 'monoclinic'
according to '/home/saulius/struct/CIF-dictionaries/cif_core.dic'
dictionary named 'cif_core.dic' version 2.4.1 from 2010-06-29.

Automatic conversion script
Id: cif_fix_enum 1527 2010-12-29 10:47:43Z saulius 
;
_cod_original_sg_symbol_H-M 'P 21/c'
_cod_database_code 4304642

loop_
_symmetry_equiv_pos_as_xyz
'x, y, z'
'-x, y+1/2, -z+1/2'
'-x, -y, -z'
'x, -y-1/2, z-1/2'

loop_
_atom_site_label
_atom_site_type_symbol
_atom_site_fract_x
_atom_site_fract_y
_atom_site_fract_z
_atom_site_U_iso_or_equiv
_atom_site_adp_type
_atom_site_occupancy
_atom_site_symmetry_multiplicity
_atom_site_calc_flag
_atom_site_refinement_flags
_atom_site_disorder_assembly
_atom_site_disorder_group
Ag1 Ag 0.00166(3) -0.52649(3) 0.11850(4) 0.02614(18) Uani 1 1 d . . .
O1 O 0.1976(3) -0.4685(3) 0.1355(4) 0.0397(14) Uani 1 1 d . . .
N1 N 0.1328(3) -0.4296(4) -0.0441(4) 0.0301(15) Uani 1 1 d . . .
N2 N 0.1339(3) -0.4752(4) -0.1801(4) 0.0372(17) Uani 1 1 d . . .
N3 N 0.0996(3) -0.5232(3) 0.1405(4) 0.0252(14) Uani 1 1 d . . .
C1 C 0.0950(4) -0.4596(4) -0.1131(5) 0.0278(17) Uani 1 1 d . . .
C2 C 0.1939(4) -0.4258(5) -0.0686(6) 0.045(2) Uani 1 1 d . . .
H2 H 0.2284 -0.4072 -0.0323 0.054 Uiso 1 1 calc R . .
C3 C 0.1947(4) -0.4538(6) -0.1543(6) 0.049(2) Uani 1 1 d . . .
H3 H 0.2295 -0.4579 -0.1893 0.059 Uiso 1 1 calc R . .
C4 C 0.1139(5) -0.5071(5) -0.2731(6) 0.045(2) Uani 1 1 d . . .
H4 H 0.0687 -0.5177 -0.2741 0.054 Uiso 1 1 calc R . .
C5 C 0.1231(7) -0.4472(8) -0.3470(7) 0.092(4) Uani 1 1 d . . .
H5A H 0.1020 -0.4629 -0.4048 0.138 Uiso 1 1 calc R . .
H5B H 0.1673 -0.4410 -0.3544 0.138 Uiso 1 1 calc R . .
H5C H 0.1057 -0.4001 -0.3282 0.138 Uiso 1 1 calc R . .
C6 C 0.1466(6) -0.5797(7) -0.2897(7) 0.080(4) Uani 1 1 d . . .
H6A H 0.1407 -0.6138 -0.2396 0.121 Uiso 1 1 calc R . .
H6B H 0.1909 -0.5705 -0.2935 0.121 Uiso 1 1 calc R . .
H6C H 0.1293 -0.6015 -0.3468 0.121 Uiso 1 1 calc R . .
C7 C 0.1407(4) -0.4702(4) 0.1151(5) 0.0275(17) Uani 1 1 d . . .
C8 C 0.1129(4) -0.4096(4) 0.0467(5) 0.0287(17) Uani 1 1 d . . .
H8A H 0.0673 -0.4091 0.0458 0.034 Uiso 1 1 calc R . .
H8B H 0.1287 -0.3600 0.0648 0.034 Uiso 1 1 calc R . .
C9 C 0.1283(4) -0.5872(4) 0.1858(5) 0.0276(17) Uani 1 1 d . . .
C10 C 0.1551(4) -0.6425(4) 0.1320(5) 0.0335(18) Uani 1 1 d . . .
C11 C 0.1520(4) -0.6351(5) 0.0263(5) 0.0367(19) Uani 1 1 d . . .
H11 H 0.1410 -0.5826 0.0112 0.044 Uiso 1 1 calc R . .
C12 C 0.0997(5) -0.6843(7) -0.0178(7) 0.069(3) Uani 1 1 d . . .
H12A H 0.1092 -0.7364 -0.0049 0.103 Uiso 1 1 calc R . .
H12B H 0.0962 -0.6764 -0.0836 0.103 Uiso 1 1 calc R . .
H12C H 0.0605 -0.6713 0.0072 0.103 Uiso 1 1 calc R . .
C13 C 0.2149(5) -0.6511(6) -0.0131(6) 0.057(3) Uani 1 1 d . . .
H13A H 0.2294 -0.7004 0.0062 0.086 Uiso 1 1 calc R . .
H13B H 0.2452 -0.6140 0.0093 0.086 Uiso 1 1 calc R . .
H13C H 0.2099 -0.6491 -0.0795 0.086 Uiso 1 1 calc R . .
C14 C 0.1825(4) -0.7051(5) 0.1766(6) 0.043(2) Uani 1 1 d . . .
H14 H 0.1999 -0.7427 0.1418 0.051 Uiso 1 1 calc R . .
C15 C 0.1843(4) -0.7123(5) 0.2707(6) 0.050(2) Uani 1 1 d . . .
H15 H 0.2035 -0.7543 0.2991 0.060 Uiso 1 1 calc R . .
C16 C 0.1581(4) -0.6585(5) 0.3236(6) 0.045(2) Uani 1 1 d . . .
H16 H 0.1603 -0.6644 0.3877 0.054 Uiso 1 1 calc R . .
C17 C 0.1283(4) -0.5952(5) 0.2838(5) 0.0338(19) Uani 1 1 d . . .
C18 C 0.0976(4) -0.5361(5) 0.3411(5) 0.036(2) Uani 1 1 d . . .
H18 H 0.0652 -0.5111 0.3002 0.043 Uiso 1 1 calc R . .
C19 C 0.1450(5) -0.4759(6) 0.3746(7) 0.061(3) Uani 1 1 d . . .
H19A H 0.1237 -0.4364 0.4050 0.092 Uiso 1 1 calc R . .
H19B H 0.1648 -0.4554 0.3225 0.092 Uiso 1 1 calc R . .
H19C H 0.1766 -0.4980 0.4172 0.092 Uiso 1 1 calc R . .
C20 C 0.0648(5) -0.5703(6) 0.4202(7) 0.069(3) Uani 1 1 d . . .
H20A H 0.0423 -0.6148 0.3990 0.104 Uiso 1 1 calc R . .
H20B H 0.0356 -0.5344 0.4425 0.104 Uiso 1 1 calc R . .
H20C H 0.0955 -0.5835 0.4696 0.104 Uiso 1 1 calc R . .
Ag2 Ag 0.50399(3) -0.50579(3) 0.61768(4) 0.02767(19) Uani 1 1 d . . .
O2 O 0.3149(3) -0.4222(3) 0.6055(4) 0.0438(15) Uani 1 1 d . . .
N4 N 0.3592(3) -0.4825(4) 0.2970(4) 0.0313(15) Uani 1 1 d . . .
N5 N 0.3711(3) -0.4169(4) 0.4213(4) 0.0325(15) Uani 1 1 d . . .
N6 N 0.4076(3) -0.4880(4) 0.6254(4) 0.0278(14) Uani 1 1 d . . .
C21 C 0.4017(4) -0.4662(4) 0.3687(5) 0.0290(17) Uani 1 1 d . . .
C22 C 0.3034(4) -0.4448(5) 0.3059(5) 0.041(2) Uani 1 1 d . . .
H22 H 0.2674 -0.4473 0.2655 0.049 Uiso 1 1 calc R . .
C23 C 0.3108(4) -0.4037(5) 0.3842(5) 0.043(2) Uani 1 1 d . . .
H23 H 0.2809 -0.3725 0.4084 0.051 Uiso 1 1 calc R . .
C24 C 0.3704(4) -0.5346(5) 0.2216(5) 0.0359(19) Uani 1 1 d . . .
H24 H 0.4142 -0.5523 0.2293 0.043 Uiso 1 1 calc R . .
C25 C 0.3269(5) -0.6016(5) 0.2271(7) 0.055(3) Uani 1 1 d . . .
H25A H 0.3326 -0.6237 0.2877 0.082 Uiso 1 1 calc R . .
H25B H 0.3365 -0.6382 0.1814 0.082 Uiso 1 1 calc R . .
H25C H 0.2840 -0.5853 0.2158 0.082 Uiso 1 1 calc R . .
C26 C 0.3602(4) -0.4942(5) 0.1288(5) 0.044(2) Uani 1 1 d . . .
H26A H 0.3166 -0.4803 0.1183 0.066 Uiso 1 1 calc R . .
H26B H 0.3717 -0.5271 0.0801 0.066 Uiso 1 1 calc R . .
H26C H 0.3859 -0.4496 0.1296 0.066 Uiso 1 1 calc R . .
C27 C 0.3967(4) -0.3890(5) 0.5111(5) 0.0325(18) Uani 1 1 d . . .
H27A H 0.3856 -0.3363 0.5180 0.039 Uiso 1 1 calc R . .
H27B H 0.4424 -0.3930 0.5155 0.039 Uiso 1 1 calc R . .
C28 C 0.3701(4) -0.4353(4) 0.5869(5) 0.0299(17) Uani 1 1 d . . .
C29 C 0.3803(4) -0.5370(5) 0.6905(5) 0.0329(18) Uani 1 1 d . . .
C30 C 0.3553(4) -0.6069(5) 0.6587(5) 0.0367(19) Uani 1 1 d . . .
C31 C 0.3527(5) -0.6284(6) 0.5573(6) 0.053(3) Uani 1 1 d . . .
H31 H 0.3838 -0.5970 0.5285 0.064 Uiso 1 1 calc R . .
C32 C 0.2890(6) -0.6090(7) 0.5104(7) 0.081(4) Uani 1 1 d . . .
H32A H 0.2580 -0.6436 0.5303 0.121 Uiso 1 1 calc R . .
H32B H 0.2907 -0.6127 0.4444 0.121 Uiso 1 1 calc R . .
H32C H 0.2778 -0.5585 0.5265 0.121 Uiso 1 1 calc R . .
C33 C 0.3704(7) -0.7103(6) 0.5402(8) 0.084(4) Uani 1 1 d . . .
H33A H 0.4089 -0.7223 0.5762 0.126 Uiso 1 1 calc R . .
H33B H 0.3762 -0.7174 0.4756 0.126 Uiso 1 1 calc R . .
H33C H 0.3373 -0.7429 0.5581 0.126 Uiso 1 1 calc R . .
C34 C 0.3316(4) -0.6556(5) 0.7235(6) 0.046(2) Uani 1 1 d . . .
H34 H 0.3157 -0.7023 0.7040 0.055 Uiso 1 1 calc R . .
C35 C 0.3313(4) -0.6362(6) 0.8158(6) 0.048(2) Uani 1 1 d . . .
H35 H 0.3150 -0.6691 0.8580 0.057 Uiso 1 1 calc R . .
C36 C 0.3555(4) -0.5673(6) 0.8444(5) 0.046(2) Uani 1 1 d . . .
H36 H 0.3549 -0.5539 0.9065 0.055 Uiso 1 1 calc R . .
C37 C 0.3804(4) -0.5177(5) 0.7836(5) 0.036(2) Uani 1 1 d . . .
C38 C 0.4089(4) -0.4426(6) 0.8199(5) 0.044(2) Uani 1 1 d . . .
H38 H 0.4235 -0.4152 0.7667 0.053 Uiso 1 1 calc R . .
C39 C 0.4662(5) -0.4572(7) 0.8872(7) 0.062(3) Uani 1 1 d . . .
H39A H 0.4858 -0.4100 0.9049 0.093 Uiso 1 1 calc R . .
H39B H 0.4958 -0.4884 0.8579 0.093 Uiso 1 1 calc R . .
H39C H 0.4531 -0.4823 0.9414 0.093 Uiso 1 1 calc R . .
C40 C 0.3609(5) -0.3932(6) 0.8633(7) 0.064(3) Uani 1 1 d . . .
H40A H 0.3290 -0.3780 0.8166 0.096 Uiso 1 1 calc R . .
H40B H 0.3816 -0.3493 0.8900 0.096 Uiso 1 1 calc R . .
H40C H 0.3418 -0.4210 0.9108 0.096 Uiso 1 1 calc R . .
Cl1 Cl 0.0982(4) -0.2330(3) 0.3330(4) 0.209(3) Uani 1 1 d . . .
Cl2 Cl 0.0358(2) -0.3521(2) 0.2323(2) 0.1103(14) Uani 1 1 d . . .
Cl3 Cl 0.0118(2) -0.3282(3) 0.4167(3) 0.133(2) Uani 1 1 d . . .
Cl4 Cl -0.0243(2) -0.2188(2) 0.2785(3) 0.1070(13) Uani 1 1 d . . .
C41 C 0.0314(7) -0.2835(6) 0.3134(7) 0.077(4) Uani 1 1 d . . .
Cl5 Cl 0.1883(2) -0.2165(2) 0.0297(3) 0.1125(13) Uani 1 1 d . . .
Cl6 Cl 0.2247(3) -0.2552(3) 0.2116(4) 0.170(2) Uani 1 1 d . . .
Cl7 Cl 0.3051(3) -0.2894(2) 0.0698(6) 0.219(4) Uani 1 1 d . . .
C42 C 0.2517(7) -0.2263(7) 0.1124(10) 0.091(4) Uani 1 1 d . . .
H42 H 0.2723 -0.1772 0.1223 0.109 Uiso 1 1 calc R . .
Cl8 Cl 0.4836(2) -0.3184(2) 0.0763(3) 0.1027(12) Uani 1 1 d . . .
Cl9 Cl 0.52364(19) -0.19010(17) 0.1850(2) 0.0890(11) Uani 1 1 d . . .
Cl10 Cl 0.4554(3) -0.3040(4) 0.2659(4) 0.183(3) Uani 1 1 d . . .
C46 C 0.5110(7) -0.3031(15) 0.1955(11) 0.171(11) Uani 1 1 d . . .
H46 H 0.5489 -0.3316 0.2165 0.205 Uiso 1 1 calc R . .

loop_
_atom_site_aniso_label
_atom_site_aniso_U_11
_atom_site_aniso_U_22
_atom_site_aniso_U_33
_atom_site_aniso_U_23
_atom_site_aniso_U_13
_atom_site_aniso_U_12
Ag1 0.0253(3) 0.0292(3) 0.0236(3) 0.0001(2) 0.0001(2) -0.0023(2)
O1 0.021(3) 0.057(4) 0.039(3) 0.007(3) -0.005(2) 0.000(3)
N1 0.029(4) 0.038(4) 0.023(3) 0.003(3) 0.002(3) -0.006(3)
N2 0.035(4) 0.058(5) 0.019(3) -0.001(3) 0.001(3) -0.003(3)
N3 0.022(3) 0.035(4) 0.018(3) 0.003(3) 0.005(2) 0.004(3)
C1 0.032(4) 0.034(4) 0.017(4) 0.005(3) 0.001(3) -0.001(3)
C2 0.029(5) 0.066(6) 0.040(5) -0.001(4) -0.001(4) -0.013(4)
C3 0.030(5) 0.087(7) 0.031(5) 0.011(5) 0.005(4) -0.007(5)
C4 0.044(6) 0.061(6) 0.030(5) -0.005(4) 0.000(4) -0.003(4)
C5 0.142(13) 0.099(10) 0.033(6) 0.013(6) -0.015(7) -0.021(9)
C6 0.083(9) 0.108(10) 0.049(6) -0.034(6) -0.007(6) 0.025(8)
C7 0.031(5) 0.035(4) 0.017(4) -0.003(3) 0.001(3) 0.000(3)
C8 0.027(4) 0.032(4) 0.025(4) 0.002(3) -0.006(3) -0.005(3)
C9 0.026(4) 0.031(4) 0.026(4) 0.003(3) 0.000(3) 0.001(3)
C10 0.039(5) 0.036(5) 0.025(4) 0.005(3) -0.001(3) 0.005(4)
C11 0.045(5) 0.041(5) 0.025(4) -0.002(3) 0.006(4) 0.010(4)
C12 0.059(7) 0.110(10) 0.036(5) -0.010(6) 0.001(5) -0.012(6)
C13 0.050(6) 0.085(8) 0.038(5) -0.003(5) 0.009(4) 0.002(5)
C14 0.056(6) 0.036(5) 0.037(5) 0.000(4) 0.010(4) 0.007(4)
C15 0.048(6) 0.048(6) 0.055(6) 0.019(5) -0.003(4) 0.015(5)
C16 0.055(6) 0.048(5) 0.033(5) 0.014(4) 0.003(4) 0.003(4)
C17 0.036(5) 0.042(5) 0.023(4) 0.004(3) 0.002(3) 0.009(4)
C18 0.040(5) 0.052(5) 0.015(4) -0.004(3) 0.002(3) 0.009(4)
C19 0.056(7) 0.078(8) 0.052(6) -0.026(5) 0.015(5) 0.000(6)
C20 0.080(8) 0.080(8) 0.052(6) -0.016(6) 0.035(6) -0.007(6)
Ag2 0.0237(3) 0.0359(4) 0.0233(3) 0.0018(2) 0.0003(2) -0.0008(3)
O2 0.032(3) 0.051(4) 0.048(4) 0.001(3) 0.006(3) 0.005(3)
N4 0.028(4) 0.041(4) 0.025(3) 0.004(3) 0.001(3) -0.001(3)
N5 0.036(4) 0.037(4) 0.025(3) 0.000(3) 0.002(3) 0.005(3)
N6 0.026(4) 0.037(4) 0.020(3) -0.001(3) 0.000(3) -0.002(3)
C21 0.026(4) 0.035(4) 0.025(4) 0.005(3) 0.002(3) -0.002(3)
C22 0.027(5) 0.066(6) 0.027(4) -0.006(4) -0.004(3) 0.014(4)
C23 0.033(5) 0.064(6) 0.031(4) 0.003(4) -0.002(4) 0.018(4)
C24 0.035(5) 0.045(5) 0.027(4) -0.007(4) 0.001(3) 0.003(4)
C25 0.064(7) 0.053(6) 0.047(5) -0.011(5) 0.006(5) -0.011(5)
C26 0.043(6) 0.069(6) 0.019(4) -0.001(4) -0.005(4) 0.008(4)
C27 0.031(5) 0.040(5) 0.026(4) -0.003(3) -0.002(3) 0.005(4)
C28 0.033(5) 0.032(4) 0.024(4) -0.008(3) 0.001(3) -0.003(4)
C29 0.026(4) 0.046(5) 0.028(4) 0.006(4) 0.008(3) 0.005(4)
C30 0.033(5) 0.043(5) 0.034(4) -0.001(4) 0.002(4) -0.007(4)
C31 0.067(7) 0.061(6) 0.033(5) -0.008(4) 0.015(5) -0.025(5)
C32 0.102(10) 0.104(10) 0.034(6) -0.004(6) -0.017(6) -0.025(8)
C33 0.118(12) 0.072(8) 0.063(7) -0.026(6) 0.022(7) -0.012(8)
C34 0.034(5) 0.055(6) 0.048(5) 0.005(4) 0.007(4) -0.006(4)
C35 0.043(6) 0.064(6) 0.038(5) 0.012(4) 0.011(4) -0.011(5)
C36 0.044(5) 0.075(7) 0.020(4) 0.000(4) 0.008(4) 0.003(5)
C37 0.028(5) 0.056(6) 0.025(4) 0.000(4) 0.001(3) -0.002(4)
C38 0.035(5) 0.071(6) 0.025(4) -0.003(4) 0.003(4) -0.012(5)
C39 0.038(6) 0.097(9) 0.049(6) -0.015(6) -0.008(4) 0.004(6)
C40 0.046(7) 0.075(7) 0.071(7) -0.021(6) 0.007(5) 0.002(5)
Cl1 0.308(9) 0.122(4) 0.185(5) 0.009(4) -0.064(5) -0.126(5)
Cl2 0.162(4) 0.086(2) 0.085(2) -0.047(2) 0.025(2) -0.006(2)
Cl3 0.153(4) 0.166(4) 0.090(3) 0.058(3) 0.068(3) 0.082(3)
Cl4 0.097(3) 0.111(3) 0.113(3) 0.004(2) 0.012(2) 0.036(2)
C41 0.134(12) 0.044(6) 0.052(6) -0.012(5) 0.007(7) 0.011(7)
Cl5 0.127(4) 0.068(2) 0.142(3) 0.013(2) 0.001(3) -0.032(2)
Cl6 0.253(7) 0.119(4) 0.137(4) 0.045(3) 0.004(4) -0.061(4)
Cl7 0.109(4) 0.069(3) 0.492(12) -0.070(5) 0.104(6) -0.021(3)
C42 0.098(11) 0.056(7) 0.122(11) -0.012(7) 0.024(9) -0.021(7)
Cl8 0.105(3) 0.104(3) 0.099(3) -0.036(2) 0.004(2) -0.019(2)
Cl9 0.125(3) 0.0511(17) 0.091(2) -0.0084(16) 0.010(2) -0.0283(18)
Cl10 0.233(7) 0.199(6) 0.124(4) 0.016(4) 0.051(4) -0.111(5)
C46 0.029(8) 0.38(3) 0.104(12) -0.056(16) 0.007(8) -0.015(12)

loop_
_atom_type_symbol
_atom_type_description
_atom_type_scat_dispersion_real
_atom_type_scat_dispersion_imag
_atom_type_scat_source
C C 0.0033 0.0016 'International Tables Vol C Tables 4.2.6.8 and 6.1.1.4'
H H 0.0000 0.0000 'International Tables Vol C Tables 4.2.6.8 and 6.1.1.4'
Ag Ag -0.8971 1.1015 'International Tables Vol C Tables 4.2.6.8 and 6.1.1.4'
Cl Cl 0.1484 0.1585 'International Tables Vol C Tables 4.2.6.8 and 6.1.1.4'
N N 0.0061 0.0033 'International Tables Vol C Tables 4.2.6.8 and 6.1.1.4'
O O 0.0106 0.0060 'International Tables Vol C Tables 4.2.6.8 and 6.1.1.4'

loop_
_geom_angle_atom_site_label_1
_geom_angle_atom_site_label_2
_geom_angle_atom_site_label_3
_geom_angle
_geom_angle_site_symmetry_1
_geom_angle_site_symmetry_3
_geom_angle_publ_flag
C1 Ag1 N3 171.6(2) 3_545 . ?
C1 N1 C2 110.6(6) . . ?
C1 N1 C8 124.8(6) . . ?
C2 N1 C8 124.4(7) . . ?
C1 N2 C3 111.3(7) . . ?
C1 N2 C4 125.3(7) . . ?
C3 N2 C4 123.3(7) . . ?
C7 N3 C9 114.5(6) . . ?
C7 N3 Ag1 129.5(5) . . ?
C9 N3 Ag1 115.9(5) . . ?
N1 C1 N2 104.5(7) . . ?
N1 C1 Ag1 127.8(5) . 3_545 ?
N2 C1 Ag1 127.5(6) . 3_545 ?
C3 C2 N1 107.3(8) . . ?
C3 C2 H2 126.3 . . ?
N1 C2 H2 126.3 . . ?
C2 C3 N2 106.2(7) . . ?
C2 C3 H3 126.9 . . ?
N2 C3 H3 126.9 . . ?
C6 C4 N2 111.6(8) . . ?
C6 C4 C5 113.7(9) . . ?
N2 C4 C5 109.0(8) . . ?
C6 C4 H4 107.4 . . ?
N2 C4 H4 107.4 . . ?
C5 C4 H4 107.4 . . ?
C4 C5 H5A 109.5 . . ?
C4 C5 H5B 109.5 . . ?
H5A C5 H5B 109.5 . . ?
C4 C5 H5C 109.5 . . ?
H5A C5 H5C 109.5 . . ?
H5B C5 H5C 109.5 . . ?
C4 C6 H6A 109.5 . . ?
C4 C6 H6B 109.5 . . ?
H6A C6 H6B 109.5 . . ?
C4 C6 H6C 109.5 . . ?
H6A C6 H6C 109.5 . . ?
H6B C6 H6C 109.5 . . ?
O1 C7 N3 126.8(7) . . ?
O1 C7 C8 117.4(7) . . ?
N3 C7 C8 115.6(7) . . ?
N1 C8 C7 106.6(6) . . ?
N1 C8 H8A 110.4 . . ?
C7 C8 H8A 110.4 . . ?
N1 C8 H8B 110.4 . . ?
C7 C8 H8B 110.4 . . ?
H8A C8 H8B 108.6 . . ?
C10 C9 N3 118.7(6) . . ?
C10 C9 C17 120.9(7) . . ?
N3 C9 C17 120.3(6) . . ?
C14 C10 C9 118.3(7) . . ?
C14 C10 C11 121.2(7) . . ?
C9 C10 C11 120.4(7) . . ?
C12 C11 C13 112.0(8) . . ?
C12 C11 C10 110.3(7) . . ?
C13 C11 C10 112.6(7) . . ?
C12 C11 H11 107.2 . . ?
C13 C11 H11 107.2 . . ?
C10 C11 H11 107.2 . . ?
C11 C12 H12A 109.5 . . ?
C11 C12 H12B 109.5 . . ?
H12A C12 H12B 109.5 . . ?
C11 C12 H12C 109.5 . . ?
H12A C12 H12C 109.5 . . ?
H12B C12 H12C 109.5 . . ?
C11 C13 H13A 109.5 . . ?
C11 C13 H13B 109.5 . . ?
H13A C13 H13B 109.5 . . ?
C11 C13 H13C 109.5 . . ?
H13A C13 H13C 109.5 . . ?
H13B C13 H13C 109.5 . . ?
C15 C14 C10 121.3(8) . . ?
C15 C14 H14 119.4 . . ?
C10 C14 H14 119.4 . . ?
C14 C15 C16 120.7(8) . . ?
C14 C15 H15 119.6 . . ?
C16 C15 H15 119.6 . . ?
C15 C16 C17 121.5(8) . . ?
C15 C16 H16 119.2 . . ?
C17 C16 H16 119.2 . . ?
C16 C17 C9 117.2(7) . . ?
C16 C17 C18 122.2(7) . . ?
C9 C17 C18 120.5(7) . . ?
C17 C18 C20 112.3(7) . . ?
C17 C18 C19 111.0(7) . . ?
C20 C18 C19 111.8(7) . . ?
C17 C18 H18 107.1 . . ?
C20 C18 H18 107.1 . . ?
C19 C18 H18 107.1 . . ?
C18 C19 H19A 109.5 . . ?
C18 C19 H19B 109.5 . . ?
H19A C19 H19B 109.5 . . ?
C18 C19 H19C 109.5 . . ?
H19A C19 H19C 109.5 . . ?
H19B C19 H19C 109.5 . . ?
C18 C20 H20A 109.5 . . ?
C18 C20 H20B 109.5 . . ?
H20A C20 H20B 109.5 . . ?
C18 C20 H20C 109.5 . . ?
H20A C20 H20C 109.5 . . ?
H20B C20 H20C 109.5 . . ?
C21 Ag2 N6 170.0(3) 3_646 . ?
C21 N4 C22 110.9(6) . . ?
C21 N4 C24 124.6(7) . . ?
C22 N4 C24 124.5(7) . . ?
C21 N5 C23 111.3(7) . . ?
C21 N5 C27 123.8(7) . . ?
C23 N5 C27 124.6(6) . . ?
C28 N6 C29 116.2(6) . . ?
C28 N6 Ag2 130.5(5) . . ?
C29 N6 Ag2 113.0(5) . . ?
N4 C21 N5 104.2(7) . . ?
N4 C21 Ag2 127.7(5) . 3_646 ?
N5 C21 Ag2 127.2(6) . 3_646 ?
C23 C22 N4 107.1(7) . . ?
C23 C22 H22 126.4 . . ?
N4 C22 H22 126.4 . . ?
C22 C23 N5 106.5(7) . . ?
C22 C23 H23 126.8 . . ?
N5 C23 H23 126.8 . . ?
N4 C24 C25 108.7(6) . . ?
N4 C24 C26 109.8(7) . . ?
C25 C24 C26 111.6(7) . . ?
N4 C24 H24 108.9 . . ?
C25 C24 H24 108.9 . . ?
C26 C24 H24 108.9 . . ?
C24 C25 H25A 109.5 . . ?
C24 C25 H25B 109.5 . . ?
H25A C25 H25B 109.5 . . ?
C24 C25 H25C 109.5 . . ?
H25A C25 H25C 109.5 . . ?
H25B C25 H25C 109.5 . . ?
C24 C26 H26A 109.5 . . ?
C24 C26 H26B 109.5 . . ?
H26A C26 H26B 109.5 . . ?
C24 C26 H26C 109.5 . . ?
H26A C26 H26C 109.5 . . ?
H26B C26 H26C 109.5 . . ?
N5 C27 C28 109.1(6) . . ?
N5 C27 H27A 109.9 . . ?
C28 C27 H27A 109.9 . . ?
N5 C27 H27B 109.9 . . ?
C28 C27 H27B 109.9 . . ?
H27A C27 H27B 108.3 . . ?
O2 C28 N6 126.2(7) . . ?
O2 C28 C27 117.7(7) . . ?
N6 C28 C27 116.1(7) . . ?
C37 C29 C30 120.3(7) . . ?
C37 C29 N6 121.0(7) . . ?
C30 C29 N6 118.6(7) . . ?
C34 C30 C29 118.0(7) . . ?
C34 C30 C31 120.4(8) . . ?
C29 C30 C31 121.5(7) . . ?
C32 C31 C30 110.3(8) . . ?
C32 C31 C33 111.6(10) . . ?
C30 C31 C33 113.9(9) . . ?
C32 C31 H31 106.9 . . ?
C30 C31 H31 106.9 . . ?
C33 C31 H31 106.9 . . ?
C31 C32 H32A 109.5 . . ?
C31 C32 H32B 109.5 . . ?
H32A C32 H32B 109.5 . . ?
C31 C32 H32C 109.5 . . ?
H32A C32 H32C 109.5 . . ?
H32B C32 H32C 109.5 . . ?
C31 C33 H33A 109.5 . . ?
C31 C33 H33B 109.5 . . ?
H33A C33 H33B 109.5 . . ?
C31 C33 H33C 109.5 . . ?
H33A C33 H33C 109.5 . . ?
H33B C33 H33C 109.5 . . ?
C35 C34 C30 121.6(9) . . ?
C35 C34 H34 119.2 . . ?
C30 C34 H34 119.2 . . ?
C36 C35 C34 119.0(8) . . ?
C36 C35 H35 120.5 . . ?
C34 C35 H35 120.5 . . ?
C35 C36 C37 121.8(8) . . ?
C35 C36 H36 119.1 . . ?
C37 C36 H36 119.1 . . ?
C36 C37 C29 119.3(8) . . ?
C36 C37 C38 119.7(7) . . ?
C29 C37 C38 121.1(7) . . ?
C40 C38 C39 111.3(8) . . ?
C40 C38 C37 112.4(7) . . ?
C39 C38 C37 110.3(8) . . ?
C40 C38 H38 107.5 . . ?
C39 C38 H38 107.5 . . ?
C37 C38 H38 107.5 . . ?
C38 C39 H39A 109.5 . . ?
C38 C39 H39B 109.5 . . ?
H39A C39 H39B 109.5 . . ?
C38 C39 H39C 109.5 . . ?
H39A C39 H39C 109.5 . . ?
H39B C39 H39C 109.5 . . ?
C38 C40 H40A 109.5 . . ?
C38 C40 H40B 109.5 . . ?
H40A C40 H40B 109.5 . . ?
C38 C40 H40C 109.5 . . ?
H40A C40 H40C 109.5 . . ?
H40B C40 H40C 109.5 . . ?
Cl1 C41 Cl2 114.1(8) . . ?
Cl1 C41 Cl4 104.6(6) . . ?
Cl2 C41 Cl4 110.6(7) . . ?
Cl1 C41 Cl3 110.2(7) . . ?
Cl2 C41 Cl3 106.9(6) . . ?
Cl4 C41 Cl3 110.5(7) . . ?
Cl6 C42 Cl7 112.6(9) . . ?
Cl6 C42 Cl5 108.9(8) . . ?
Cl7 C42 Cl5 108.3(8) . . ?
Cl6 C42 H42 109.0 . . ?
Cl7 C42 H42 109.0 . . ?
Cl5 C42 H42 109.0 . . ?
Cl10 C46 Cl8 113.8(9) . . ?
Cl10 C46 Cl9 99.4(11) . . ?
Cl8 C46 Cl9 96.5(11) . . ?
Cl10 C46 H46 114.9 . . ?
Cl8 C46 H46 114.9 . . ?
Cl9 C46 H46 114.9 . . ?

loop_
_geom_bond_atom_site_label_1
_geom_bond_atom_site_label_2
_geom_bond_distance
_geom_bond_site_symmetry_2
_geom_bond_publ_flag
Ag1 C1 2.066(8) 3_545 ?
Ag1 N3 2.084(6) . ?
O1 C7 1.224(9) . ?
N1 C1 1.344(9) . ?
N1 C2 1.373(10) . ?
N1 C8 1.453(9) . ?
N2 C1 1.347(9) . ?
N2 C3 1.372(11) . ?
N2 C4 1.492(10) . ?
N3 C7 1.352(9) . ?
N3 C9 1.424(9) . ?
C1 Ag1 2.066(8) 3_545 ?
C2 C3 1.336(12) . ?
C2 H2 0.9300 . ?
C3 H3 0.9300 . ?
C4 C6 1.490(14) . ?
C4 C5 1.528(14) . ?
C4 H4 0.9800 . ?
C5 H5A 0.9600 . ?
C5 H5B 0.9600 . ?
C5 H5C 0.9600 . ?
C6 H6A 0.9600 . ?
C6 H6B 0.9600 . ?
C6 H6C 0.9600 . ?
C7 C8 1.548(10) . ?
C8 H8A 0.9700 . ?
C8 H8B 0.9700 . ?
C9 C10 1.399(10) . ?
C9 C17 1.425(10) . ?
C10 C14 1.388(11) . ?
C10 C11 1.532(10) . ?
C11 C12 1.516(13) . ?
C11 C13 1.517(12) . ?
C11 H11 0.9800 . ?
C12 H12A 0.9600 . ?
C12 H12B 0.9600 . ?
C12 H12C 0.9600 . ?
C13 H13A 0.9600 . ?
C13 H13B 0.9600 . ?
C13 H13C 0.9600 . ?
C14 C15 1.365(12) . ?
C14 H14 0.9300 . ?
C15 C16 1.365(13) . ?
C15 H15 0.9300 . ?
C16 C17 1.393(11) . ?
C16 H16 0.9300 . ?
C17 C18 1.512(10) . ?
C18 C20 1.512(12) . ?
C18 C19 1.522(13) . ?
C18 H18 0.9800 . ?
C19 H19A 0.9600 . ?
C19 H19B 0.9600 . ?
C19 H19C 0.9600 . ?
C20 H20A 0.9600 . ?
C20 H20B 0.9600 . ?
C20 H20C 0.9600 . ?
Ag2 C21 2.059(8) 3_646 ?
Ag2 N6 2.083(6) . ?
O2 C28 1.244(9) . ?
N4 C21 1.356(10) . ?
N4 C22 1.375(10) . ?
N4 C24 1.463(10) . ?
N5 C21 1.357(9) . ?
N5 C23 1.374(10) . ?
N5 C27 1.457(9) . ?
N6 C28 1.324(10) . ?
N6 C29 1.434(9) . ?
C21 Ag2 2.059(8) 3_646 ?
C22 C23 1.346(11) . ?
C22 H22 0.9300 . ?
C23 H23 0.9300 . ?
C24 C25 1.510(12) . ?
C24 C26 1.523(11) . ?
C24 H24 0.9800 . ?
C25 H25A 0.9600 . ?
C25 H25B 0.9600 . ?
C25 H25C 0.9600 . ?
C26 H26A 0.9600 . ?
C26 H26B 0.9600 . ?
C26 H26C 0.9600 . ?
C27 C28 1.514(10) . ?
C27 H27A 0.9700 . ?
C27 H27B 0.9700 . ?
C29 C37 1.390(11) . ?
C29 C30 1.412(12) . ?
C30 C34 1.396(11) . ?
C30 C31 1.513(11) . ?
C31 C32 1.509(15) . ?
C31 C33 1.525(15) . ?
C31 H31 0.9800 . ?
C32 H32A 0.9600 . ?
C32 H32B 0.9600 . ?
C32 H32C 0.9600 . ?
C33 H33A 0.9600 . ?
C33 H33B 0.9600 . ?
C33 H33C 0.9600 . ?
C34 C35 1.379(12) . ?
C34 H34 0.9300 . ?
C35 C36 1.376(13) . ?
C35 H35 0.9300 . ?
C36 C37 1.377(12) . ?
C36 H36 0.9300 . ?
C37 C38 1.538(12) . ?
C38 C40 1.515(12) . ?
C38 C39 1.524(12) . ?
C38 H38 0.9800 . ?
C39 H39A 0.9600 . ?
C39 H39B 0.9600 . ?
C39 H39C 0.9600 . ?
C40 H40A 0.9600 . ?
C40 H40B 0.9600 . ?
C40 H40C 0.9600 . ?
Cl1 C41 1.684(15) . ?
Cl2 C41 1.698(10) . ?
Cl3 C41 1.768(12) . ?
Cl4 C41 1.698(13) . ?
Cl5 C42 1.744(15) . ?
Cl6 C42 1.665(14) . ?
Cl7 C42 1.737(13) . ?
C42 H42 0.9800 . ?
Cl8 C46 1.799(16) . ?
Cl9 C46 2.03(3) . ?
Cl10 C46 1.617(14) . ?
C46 H46 0.9800 . ?

loop_
_geom_torsion_atom_site_label_1
_geom_torsion_atom_site_label_2
_geom_torsion_atom_site_label_3
_geom_torsion_atom_site_label_4
_geom_torsion
_geom_torsion_site_symmetry_1
_geom_torsion_site_symmetry_2
_geom_torsion_site_symmetry_3
_geom_torsion_site_symmetry_4
_geom_torsion_publ_flag
C1 Ag1 N3 C7 -157.4(16) 3_545 . . . ?
C1 Ag1 N3 C9 25(2) 3_545 . . . ?
C2 N1 C1 N2 0.8(9) . . . . ?
C8 N1 C1 N2 -174.6(7) . . . . ?
C2 N1 C1 Ag1 -176.2(6) . . . 3_545 ?
C8 N1 C1 Ag1 8.5(11) . . . 3_545 ?
C3 N2 C1 N1 -1.3(9) . . . . ?
C4 N2 C1 N1 -177.7(7) . . . . ?
C3 N2 C1 Ag1 175.7(6) . . . 3_545 ?
C4 N2 C1 Ag1 -0.8(12) . . . 3_545 ?
C1 N1 C2 C3 0.0(10) . . . . ?
C8 N1 C2 C3 175.4(8) . . . . ?
N1 C2 C3 N2 -0.8(11) . . . . ?
C1 N2 C3 C2 1.3(11) . . . . ?
C4 N2 C3 C2 177.8(8) . . . . ?
C1 N2 C4 C6 -121.6(10) . . . . ?
C3 N2 C4 C6 62.4(12) . . . . ?
C1 N2 C4 C5 112.0(10) . . . . ?
C3 N2 C4 C5 -64.0(12) . . . . ?
C9 N3 C7 O1 -8.2(10) . . . . ?
Ag1 N3 C7 O1 174.4(6) . . . . ?
C9 N3 C7 C8 166.4(6) . . . . ?
Ag1 N3 C7 C8 -10.9(9) . . . . ?
C1 N1 C8 C7 105.9(8) . . . . ?
C2 N1 C8 C7 -68.8(9) . . . . ?
O1 C7 C8 N1 72.5(8) . . . . ?
N3 C7 C8 N1 -102.7(7) . . . . ?
C7 N3 C9 C10 -78.2(9) . . . . ?
Ag1 N3 C9 C10 99.5(7) . . . . ?
C7 N3 C9 C17 103.0(8) . . . . ?
Ag1 N3 C9 C17 -79.2(8) . . . . ?
N3 C9 C10 C14 -179.4(7) . . . . ?
C17 C9 C10 C14 -0.7(12) . . . . ?
N3 C9 C10 C11 -1.7(11) . . . . ?
C17 C9 C10 C11 177.1(7) . . . . ?
C14 C10 C11 C12 77.4(11) . . . . ?
C9 C10 C11 C12 -100.3(10) . . . . ?
C14 C10 C11 C13 -48.5(11) . . . . ?
C9 C10 C11 C13 133.9(9) . . . . ?
C9 C10 C14 C15 -1.1(14) . . . . ?
C11 C10 C14 C15 -178.8(9) . . . . ?
C10 C14 C15 C16 1.1(15) . . . . ?
C14 C15 C16 C17 0.7(15) . . . . ?
C15 C16 C17 C9 -2.4(14) . . . . ?
C15 C16 C17 C18 178.4(9) . . . . ?
C10 C9 C17 C16 2.4(12) . . . . ?
N3 C9 C17 C16 -178.9(7) . . . . ?
C10 C9 C17 C18 -178.4(8) . . . . ?
N3 C9 C17 C18 0.3(12) . . . . ?
C16 C17 C18 C20 -38.0(12) . . . . ?
C9 C17 C18 C20 142.8(9) . . . . ?
C16 C17 C18 C19 88.0(10) . . . . ?
C9 C17 C18 C19 -91.2(10) . . . . ?
C21 Ag2 N6 C28 158.3(14) 3_646 . . . ?
C21 Ag2 N6 C29 -14.8(18) 3_646 . . . ?
C22 N4 C21 N5 -0.7(8) . . . . ?
C24 N4 C21 N5 -179.3(6) . . . . ?
C22 N4 C21 Ag2 -170.7(6) . . . 3_646 ?
C24 N4 C21 Ag2 10.8(11) . . . 3_646 ?
C23 N5 C21 N4 0.9(8) . . . . ?
C27 N5 C21 N4 174.1(6) . . . . ?
C23 N5 C21 Ag2 171.0(6) . . . 3_646 ?
C27 N5 C21 Ag2 -15.8(10) . . . 3_646 ?
C21 N4 C22 C23 0.3(10) . . . . ?
C24 N4 C22 C23 178.8(7) . . . . ?
N4 C22 C23 N5 0.3(10) . . . . ?
C21 N5 C23 C22 -0.8(10) . . . . ?
C27 N5 C23 C22 -173.9(7) . . . . ?
C21 N4 C24 C25 114.3(9) . . . . ?
C22 N4 C24 C25 -64.0(10) . . . . ?
C21 N4 C24 C26 -123.3(8) . . . . ?
C22 N4 C24 C26 58.4(10) . . . . ?
C21 N5 C27 C28 -97.1(8) . . . . ?
C23 N5 C27 C28 75.2(9) . . . . ?
C29 N6 C28 O2 3.9(11) . . . . ?
Ag2 N6 C28 O2 -169.0(6) . . . . ?
C29 N6 C28 C27 -173.8(6) . . . . ?
Ag2 N6 C28 C27 13.2(10) . . . . ?
N5 C27 C28 O2 -76.7(8) . . . . ?
N5 C27 C28 N6 101.3(8) . . . . ?
C28 N6 C29 C37 -87.3(9) . . . . ?
Ag2 N6 C29 C37 86.9(8) . . . . ?
C28 N6 C29 C30 95.1(9) . . . . ?
Ag2 N6 C29 C30 -90.7(8) . . . . ?
C37 C29 C30 C34 -0.6(13) . . . . ?
N6 C29 C30 C34 177.0(7) . . . . ?
C37 C29 C30 C31 178.1(8) . . . . ?
N6 C29 C30 C31 -4.3(12) . . . . ?
C34 C30 C31 C32 83.7(11) . . . . ?
C29 C30 C31 C32 -95.0(11) . . . . ?
C34 C30 C31 C33 -42.7(13) . . . . ?
C29 C30 C31 C33 138.7(10) . . . . ?
C29 C30 C34 C35 1.2(13) . . . . ?
C31 C30 C34 C35 -177.5(9) . . . . ?
C30 C34 C35 C36 -0.6(14) . . . . ?
C34 C35 C36 C37 -0.6(15) . . . . ?
C35 C36 C37 C29 1.1(14) . . . . ?
C35 C36 C37 C38 -177.9(9) . . . . ?
C30 C29 C37 C36 -0.5(13) . . . . ?
N6 C29 C37 C36 -178.1(8) . . . . ?
C30 C29 C37 C38 178.5(8) . . . . ?
N6 C29 C37 C38 1.0(12) . . . . ?
C36 C37 C38 C40 -61.2(11) . . . . ?
C29 C37 C38 C40 119.8(9) . . . . ?
C36 C37 C38 C39 63.8(10) . . . . ?
C29 C37 C38 C39 -115.3(9) . . . . ?
